data_4325504
loop_
_publ_author_name
'Traian D. Pasatoiu'
'Carmen Tiseanu'
'Augustin M. Madalan'
'Bogdan Jurca'
'Carine Duhayon'
'Jean Pascal Sutter'
'Marius Andruh'

_publ_section_title
;
 Study of the Luminescent and Magnetic Properties of a Series of
 Heterodinuclear [ZnIILnIII] Complexes
;
_journal_name_full 'Inorganic Chemistry'
_journal_page_first 5879
_journal_page_last 5889
_journal_paper_doi 10.1021/ic200426w
_journal_volume 50
_journal_year 2011
_chemical_formula_sum 'C19 H26 Ho N5 O16 Zn'
_chemical_formula_weight 810.70
_chemical_name_systematic
;
 ?
;
_space_group_IT_number 2
_symmetry_cell_setting triclinic
_symmetry_space_group_name_Hall '-P 1'
_symmetry_space_group_name_H-M 'P -1'
_atom_sites_solution_hydrogens geom
_atom_sites_solution_primary direct
_atom_sites_solution_secondary difmap
_audit_creation_method SHELXL-97
_cell_angle_alpha 103.713(6)
_cell_angle_beta 100.432(6)
_cell_angle_gamma 97.474(6)
_cell_formula_units_Z 2
_cell_length_a 9.3898(7)
_cell_length_b 9.5319(7)
_cell_length_c 16.0509(11)
_cell_measurement_reflns_used 69062
_cell_measurement_temperature 293(2)
_cell_measurement_theta_max 33.73
_cell_measurement_theta_min 2.34
_cell_volume 1349.89(18)
_computing_cell_refinement X-Area
_computing_data_collection X-Area
_computing_data_reduction X-Area
_computing_structure_refinement 'SHELXL-97 (Sheldrick, 1997)'
_computing_structure_solution 'SHELXS-97 (Sheldrick, 1997)'
_diffrn_ambient_temperature 293(2)
_diffrn_measured_fraction_theta_full 0.951
_diffrn_measured_fraction_theta_max 0.951
_diffrn_measurement_device_type 'STOE-IPDS II'
_diffrn_measurement_method 'omega scans'
_diffrn_radiation_monochromator graphite
_diffrn_radiation_source 'fine-focus sealed tube'
_diffrn_radiation_type MoK\a
_diffrn_radiation_wavelength 0.71073
_diffrn_reflns_av_R_equivalents 0.0275
_diffrn_reflns_av_sigmaI/netI 0.0266
_diffrn_reflns_limit_h_max 14
_diffrn_reflns_limit_h_min -14
_diffrn_reflns_limit_k_max 14
_diffrn_reflns_limit_k_min -13
_diffrn_reflns_limit_l_max 24
_diffrn_reflns_limit_l_min -24
_diffrn_reflns_number 24110
_diffrn_reflns_theta_full 33.38
_diffrn_reflns_theta_max 33.38
_diffrn_reflns_theta_min 2.68
_exptl_absorpt_coefficient_mu 3.883
_exptl_absorpt_correction_T_max 0.5341
_exptl_absorpt_correction_T_min 0.2731
_exptl_absorpt_correction_type multi-scan
_exptl_crystal_colour yellow
_exptl_crystal_density_diffrn 1.980
_exptl_crystal_description prism
_exptl_crystal_F_000 788
_exptl_crystal_size_max 0.5
_exptl_crystal_size_mid 0.2
_exptl_crystal_size_min 0.1
_refine_diff_density_max 0.821
_refine_diff_density_min -1.421
_refine_diff_density_rms 0.111
_refine_ls_extinction_coef 0.0166(5)
_refine_ls_extinction_expression Fc^*^=kFc[1+0.001xFc^2^\l^3^/sin(2\q)]^-1/4^
_refine_ls_extinction_method SHELXL
_refine_ls_goodness_of_fit_ref 1.074
_refine_ls_hydrogen_treatment constr
_refine_ls_matrix_type full
_refine_ls_number_parameters 380
_refine_ls_number_reflns 9994
_refine_ls_number_restraints 0
_refine_ls_restrained_S_all 1.074
_refine_ls_R_factor_all 0.0372
_refine_ls_R_factor_gt 0.0301
_refine_ls_shift/su_max 0.004
_refine_ls_shift/su_mean 0.000
_refine_ls_structure_factor_coef Fsqd
_refine_ls_weighting_details 'calc w=1/[\s^2^(Fo^2^)+(0.0315P)^2^+1.2685P] where P=(Fo^2^+2Fc^2^)/3'
_refine_ls_weighting_scheme calc
_refine_ls_wR_factor_gt 0.0669
_refine_ls_wR_factor_ref 0.0692
_reflns_number_gt 8926
_reflns_number_total 9994
_reflns_threshold_expression >2sigma(I)
_cod_data_source_file ic200426w_si_008.cif
_cod_data_source_block tr32
_cod_original_cell_volume 1349.89(17)
_cod_database_code 4325504

loop_
_symmetry_equiv_pos_as_xyz
'x, y, z'
'-x, -y, -z'

loop_
_atom_site_label
_atom_site_type_symbol
_atom_site_fract_x
_atom_site_fract_y
_atom_site_fract_z
_atom_site_U_iso_or_equiv
_atom_site_adp_type
_atom_site_occupancy
_atom_site_symmetry_multiplicity
_atom_site_calc_flag
_atom_site_refinement_flags
C1 C 0.9775(3) 1.1776(4) 0.3791(3) 0.0441(7) Uani 1 1 d .
H1A H 0.9951 1.1791 0.3222 0.066 Uiso 1 1 calc R
H1B H 1.0619 1.1547 0.4134 0.066 Uiso 1 1 calc R
H1C H 0.9605 1.2721 0.4083 0.066 Uiso 1 1 calc R
C2 C 0.8115(3) 1.0526(3) 0.44662(17) 0.0296(5) Uani 1 1 d .
C3 C 0.8815(3) 1.1383(4) 0.5293(2) 0.0397(6) Uani 1 1 d .
H3 H 0.9624 1.2114 0.5370 0.048 Uiso 1 1 calc R
C4 C 0.8289(4) 1.1136(4) 0.6016(2) 0.0461(8) Uani 1 1 d .
H4 H 0.8723 1.1736 0.6576 0.055 Uiso 1 1 calc R
C5 C 0.7144(4) 1.0019(4) 0.59061(19) 0.0416(7) Uani 1 1 d .
H5 H 0.6818 0.9859 0.6395 0.050 Uiso 1 1 calc R
C6 C 0.6446(3) 0.9104(3) 0.50624(17) 0.0307(5) Uani 1 1 d .
C7 C 0.6910(3) 0.9383(3) 0.43244(15) 0.0257(4) Uani 1 1 d .
C8 C 0.5277(3) 0.7928(3) 0.50218(18) 0.0339(5) Uani 1 1 d .
H8 H 0.5012 0.7912 0.5551 0.041 Uiso 1 1 calc R
C9 C 0.3438(4) 0.5845(4) 0.4532(2) 0.0439(7) Uani 1 1 d .
H9A H 0.2601 0.6305 0.4635 0.053 Uiso 1 1 calc R
H9B H 0.3850 0.5587 0.5063 0.053 Uiso 1 1 calc R
C10 C 0.2928(4) 0.4485(4) 0.3799(3) 0.0489(8) Uani 1 1 d .
H10A H 0.2366 0.3758 0.4003 0.059 Uiso 1 1 calc R
H10B H 0.3784 0.4102 0.3651 0.059 Uiso 1 1 calc R
C11 C 0.1982(4) 0.4667(4) 0.2963(3) 0.0501(8) Uani 1 1 d .
H11A H 0.1469 0.3709 0.2596 0.060 Uiso 1 1 calc R
H11B H 0.1248 0.5248 0.3121 0.060 Uiso 1 1 calc R
C12 C 0.2323(3) 0.5092(3) 0.1634(2) 0.0380(6) Uani 1 1 d .
H12 H 0.1420 0.4455 0.1432 0.046 Uiso 1 1 calc R
C13 C 0.2934(3) 0.5623(3) 0.0974(2) 0.0346(5) Uani 1 1 d .
C14 C 0.2154(4) 0.5067(4) 0.0087(2) 0.0483(8) Uani 1 1 d .
H14 H 0.1280 0.4395 -0.0046 0.058 Uiso 1 1 calc R
C15 C 0.2657(5) 0.5496(5) -0.0575(2) 0.0546(9) Uani 1 1 d .
H15 H 0.2122 0.5118 -0.1152 0.065 Uiso 1 1 calc R
C16 C 0.3977(4) 0.6503(4) -0.0393(2) 0.0462(8) Uani 1 1 d .
H16 H 0.4330 0.6785 -0.0845 0.055 Uiso 1 1 calc R
C17 C 0.4739(3) 0.7067(3) 0.04669(17) 0.0324(5) Uani 1 1 d .
C18 C 0.4239(3) 0.6656(3) 0.11659(17) 0.0286(5) Uani 1 1 d .
C19 C 0.6644(5) 0.8568(5) 0.0068(2) 0.0543(9) Uani 1 1 d .
H19A H 0.7541 0.9263 0.0336 0.081 Uiso 1 1 calc R
H19B H 0.5947 0.9024 -0.0241 0.081 Uiso 1 1 calc R
H19C H 0.6844 0.7739 -0.0338 0.081 Uiso 1 1 calc R
Ho1 Ho 0.675485(12) 0.934549(13) 0.231373(7) 0.02392(4) Uani 1 1 d .
N1 n 0.4563(3) 0.6910(3) 0.43513(16) 0.0325(5) Uani 1 1 d .
N2 n 0.2871(3) 0.5392(3) 0.24558(18) 0.0348(5) Uani 1 1 d .
N3 n 0.7371(3) 0.5101(3) 0.3316(2) 0.0415(6) Uani 1 1 d .
N4 n 0.4498(3) 1.1112(3) 0.23164(19) 0.0401(5) Uani 1 1 d .
N5 n 0.9179(3) 0.7902(3) 0.20119(15) 0.0319(4) Uani 1 1 d .
O1 O 0.8502(2) 1.0677(2) 0.36919(14) 0.0344(4) Uani 1 1 d .
O2 O 0.6267(2) 0.8649(2) 0.35062(11) 0.0284(3) Uani 1 1 d .
O3 O 0.5021(2) 0.7287(2) 0.19716(12) 0.0305(4) Uani 1 1 d .
O4 O 0.6043(2) 0.8083(2) 0.07378(12) 0.0353(4) Uani 1 1 d .
O5 O 0.6126(3) 0.4977(3) 0.28190(18) 0.0461(5) Uani 1 1 d .
O6 O 0.7736(3) 0.6093(4) 0.4023(2) 0.0598(7) Uani 1 1 d .
O7 O 0.8193(3) 0.4257(3) 0.3095(3) 0.0673(9) Uani 1 1 d .
O8 O 0.5544(3) 1.1326(3) 0.29713(14) 0.0435(5) Uani 1 1 d .
O9 O 0.4497(3) 1.0073(3) 0.16587(15) 0.0416(5) Uani 1 1 d .
O10 O 0.3528(4) 1.1831(4) 0.2314(3) 0.0812(11) Uani 1 1 d .
O11 O 0.8275(3) 0.7417(3) 0.23986(16) 0.0408(5) Uani 1 1 d .
O12 O 0.9038(3) 0.9124(3) 0.18466(17) 0.0442(5) Uani 1 1 d .
O13 O 1.0162(3) 0.7270(3) 0.18028(17) 0.0474(6) Uani 1 1 d .
O14 O 0.7623(3) 1.1484(2) 0.19075(16) 0.0422(5) Uani 1 1 d .
O15 O 0.9822(3) 1.1688(3) 0.10366(18) 0.0542(6) Uani 1 1 d .
O16 O 1.1396(3) 0.9117(4) 0.07603(19) 0.0618(8) Uani 1 1 d .
Zn1 Zn 0.49285(3) 0.66085(3) 0.30972(2) 0.02663(6) Uani 1 1 d .

loop_
_atom_site_aniso_label
_atom_site_aniso_U_11
_atom_site_aniso_U_22
_atom_site_aniso_U_33
_atom_site_aniso_U_23
_atom_site_aniso_U_13
_atom_site_aniso_U_12
C1 0.0322(13) 0.0379(16) 0.0577(19) 0.0149(15) 0.0050(13) -0.0073(11)
C2 0.0272(11) 0.0290(12) 0.0300(11) 0.0063(10) 0.0013(9) 0.0051(9)
C3 0.0334(13) 0.0382(15) 0.0376(14) 0.0027(12) -0.0043(11) 0.0027(11)
C4 0.0497(18) 0.0496(19) 0.0287(12) 0.0011(13) -0.0061(12) 0.0100(15)
C5 0.0495(17) 0.0501(18) 0.0249(11) 0.0089(12) 0.0050(11) 0.0145(14)
C6 0.0346(12) 0.0341(13) 0.0264(10) 0.0107(10) 0.0073(9) 0.0109(10)
C7 0.0271(10) 0.0271(11) 0.0227(9) 0.0068(9) 0.0039(8) 0.0067(8)
C8 0.0408(14) 0.0380(14) 0.0322(12) 0.0172(11) 0.0168(10) 0.0136(11)
C9 0.0493(17) 0.0410(16) 0.0520(17) 0.0218(15) 0.0281(15) 0.0047(13)
C10 0.0543(19) 0.0361(16) 0.063(2) 0.0207(16) 0.0248(17) 0.0003(14)
C11 0.0333(14) 0.0507(19) 0.068(2) 0.0231(18) 0.0172(14) -0.0096(13)
C12 0.0260(11) 0.0287(13) 0.0527(17) 0.0054(13) 0.0041(11) -0.0016(10)
C13 0.0278(11) 0.0308(13) 0.0375(13) 0.0031(11) -0.0010(10) 0.0006(10)
C14 0.0439(17) 0.0402(17) 0.0442(16) -0.0013(14) -0.0091(13) -0.0024(13)
C15 0.062(2) 0.050(2) 0.0329(14) -0.0038(14) -0.0111(14) 0.0019(17)
C16 0.060(2) 0.0460(19) 0.0265(12) 0.0044(13) 0.0021(12) 0.0075(15)
C17 0.0381(13) 0.0300(13) 0.0271(11) 0.0055(10) 0.0044(9) 0.0064(10)
C18 0.0293(11) 0.0247(11) 0.0273(10) 0.0033(9) 0.0009(9) 0.0030(9)
C19 0.072(2) 0.060(2) 0.0346(15) 0.0200(16) 0.0218(16) -0.0005(19)
Ho1 0.02453(5) 0.02434(6) 0.02393(5) 0.00801(4) 0.00785(3) 0.00170(3)
N1 0.0353(11) 0.0325(11) 0.0381(11) 0.0171(10) 0.0178(9) 0.0081(9)
N2 0.0254(9) 0.0309(11) 0.0484(13) 0.0119(11) 0.0108(9) -0.0003(8)
N3 0.0384(13) 0.0339(13) 0.0608(17) 0.0210(13) 0.0169(12) 0.0124(10)
N4 0.0428(14) 0.0388(14) 0.0434(13) 0.0114(12) 0.0161(11) 0.0137(11)
N5 0.0306(10) 0.0338(12) 0.0292(10) 0.0044(9) 0.0059(8) 0.0060(9)
O1 0.0294(9) 0.0328(10) 0.0363(9) 0.0091(8) 0.0043(7) -0.0064(7)
O2 0.0324(9) 0.0275(9) 0.0227(7) 0.0065(7) 0.0054(6) -0.0024(7)
O3 0.0305(9) 0.0313(9) 0.0251(8) 0.0078(7) 0.0013(6) -0.0044(7)
O4 0.0439(11) 0.0359(11) 0.0251(8) 0.0076(8) 0.0109(8) 0.0009(8)
O5 0.0377(11) 0.0399(12) 0.0599(14) 0.0115(12) 0.0090(10) 0.0100(9)
O6 0.0611(17) 0.0558(17) 0.0552(15) 0.0048(14) 0.0060(13) 0.0130(14)
O7 0.0503(16) 0.0458(15) 0.106(3) 0.0106(17) 0.0180(16) 0.0260(13)
O8 0.0523(13) 0.0488(14) 0.0323(10) 0.0089(10) 0.0148(9) 0.0160(11)
O9 0.0403(11) 0.0423(12) 0.0398(11) 0.0053(10) 0.0044(9) 0.0152(9)
O10 0.070(2) 0.076(2) 0.092(3) 0.000(2) 0.0089(18) 0.0490(19)
O11 0.0414(11) 0.0397(12) 0.0504(12) 0.0197(11) 0.0198(10) 0.0120(9)
O12 0.0378(11) 0.0465(13) 0.0621(14) 0.0274(12) 0.0256(10) 0.0126(10)
O13 0.0392(12) 0.0529(15) 0.0521(13) 0.0070(12) 0.0151(10) 0.0212(11)
O14 0.0493(12) 0.0338(11) 0.0522(13) 0.0205(10) 0.0223(10) 0.0058(9)
O15 0.0571(16) 0.0527(16) 0.0511(14) 0.0091(12) 0.0216(12) -0.0012(12)
O16 0.0441(14) 0.090(2) 0.0556(15) 0.0303(16) 0.0137(12) 0.0042(14)
Zn1 0.02481(12) 0.02620(14) 0.03035(13) 0.01017(11) 0.00832(10) 0.00186(10)

loop_
_atom_type_symbol
_atom_type_description
_atom_type_scat_dispersion_real
_atom_type_scat_dispersion_imag
_atom_type_scat_source
C C 0.0033 0.0016 'International Tables Vol C Tables 4.2.6.8 and 6.1.1.4'
H H 0.0000 0.0000 'International Tables Vol C Tables 4.2.6.8 and 6.1.1.4'
Ho Ho -0.2175 4.6783 'International Tables Vol C Tables 4.2.6.8 and 6.1.1.4'
N N 0.0061 0.0033 'International Tables Vol C Tables 4.2.6.8 and 6.1.1.4'
O O 0.0106 0.0060 'International Tables Vol C Tables 4.2.6.8 and 6.1.1.4'
Zn Zn 0.2839 1.4301 'International Tables Vol C Tables 4.2.6.8 and 6.1.1.4'

loop_
_geom_angle_atom_site_label_1
_geom_angle_atom_site_label_2
_geom_angle_atom_site_label_3
_geom_angle
O1 C1 H1A 109.5
O1 C1 H1B 109.5
H1A C1 H1B 109.5
O1 C1 H1C 109.5
H1A C1 H1C 109.5
H1B C1 H1C 109.5
C3 C2 O1 124.7(3)
C3 C2 C7 122.3(3)
O1 C2 C7 113.0(2)
C2 C3 C4 118.8(3)
C2 C3 H3 120.6
C4 C3 H3 120.6
C5 C4 C3 120.5(3)
C5 C4 H4 119.7
C3 C4 H4 119.7
C4 C5 C6 121.1(3)
C4 C5 H5 119.4
C6 C5 H5 119.4
C7 C6 C5 119.2(3)
C7 C6 C8 124.2(3)
C5 C6 C8 116.7(3)
O2 C7 C6 123.7(2)
O2 C7 C2 118.3(2)
C6 C7 C2 118.0(2)
N1 C8 C6 128.1(2)
N1 C8 H8 116.0
C6 C8 H8 116.0
N1 C9 C10 112.5(3)
N1 C9 H9A 109.1
C10 C9 H9A 109.1
N1 C9 H9B 109.1
C10 C9 H9B 109.1
H9A C9 H9B 107.8
C9 C10 C11 115.3(3)
C9 C10 H10A 108.4
C11 C10 H10A 108.4
C9 C10 H10B 108.4
C11 C10 H10B 108.4
H10A C10 H10B 107.5
N2 C11 C10 112.2(3)
N2 C11 H11A 109.2
C10 C11 H11A 109.2
N2 C11 H11B 109.2
C10 C11 H11B 109.2
H11A C11 H11B 107.9
N2 C12 C13 128.0(3)
N2 C12 H12 116.0
C13 C12 H12 116.0
C18 C13 C14 118.6(3)
C18 C13 C12 123.8(3)
C14 C13 C12 117.6(3)
C15 C14 C13 121.4(3)
C15 C14 H14 119.3
C13 C14 H14 119.3
C14 C15 C16 120.5(3)
C14 C15 H15 119.8
C16 C15 H15 119.8
C17 C16 C15 118.8(3)
C17 C16 H16 120.6
C15 C16 H16 120.6
C16 C17 O4 124.7(3)
C16 C17 C18 122.0(3)
O4 C17 C18 113.3(2)
O3 C18 C13 123.6(2)
O3 C18 C17 117.7(2)
C13 C18 C17 118.7(2)
O4 C19 H19A 109.5
O4 C19 H19B 109.5
H19A C19 H19B 109.5
O4 C19 H19C 109.5
H19A C19 H19C 109.5
H19B C19 H19C 109.5
O3 Ho1 O2 66.38(7)
O3 Ho1 O14 146.34(8)
O2 Ho1 O14 140.29(8)
O3 Ho1 O12 117.74(8)
O2 Ho1 O12 122.36(7)
O14 Ho1 O12 70.06(8)
O3 Ho1 O9 75.88(8)
O2 Ho1 O9 105.38(8)
O14 Ho1 O9 76.27(9)
O12 Ho1 O9 132.07(8)
O3 Ho1 O1 131.47(6)
O2 Ho1 O1 66.21(6)
O14 Ho1 O1 81.04(8)
O12 Ho1 O1 80.44(8)
O9 Ho1 O1 126.93(8)
O3 Ho1 O8 104.46(8)
O2 Ho1 O8 78.66(7)
O14 Ho1 O8 71.73(8)
O12 Ho1 O8 137.41(9)
O9 Ho1 O8 51.78(8)
O1 Ho1 O8 75.72(8)
O3 Ho1 O4 65.96(7)
O2 Ho1 O4 131.54(7)
O14 Ho1 O4 87.17(8)
O12 Ho1 O4 74.48(8)
O9 Ho1 O4 70.70(8)
O1 Ho1 O4 154.68(7)
O8 Ho1 O4 121.59(8)
O3 Ho1 O11 77.80(8)
O2 Ho1 O11 77.59(7)
O14 Ho1 O11 121.25(8)
O12 Ho1 O11 51.66(7)
O9 Ho1 O11 149.40(9)
O1 Ho1 O11 82.65(8)
O8 Ho1 O11 152.78(8)
O4 Ho1 O11 84.50(8)
O3 Ho1 N5 96.83(7)
O2 Ho1 N5 100.86(7)
O14 Ho1 N5 96.15(8)
O12 Ho1 N5 26.15(7)
O9 Ho1 N5 146.77(7)
O1 Ho1 N5 82.35(7)
O8 Ho1 N5 156.24(8)
O4 Ho1 N5 76.70(7)
O11 Ho1 N5 25.63(7)
O3 Ho1 N4 90.26(8)
O2 Ho1 N4 92.18(7)
O14 Ho1 N4 72.13(8)
O12 Ho1 N4 141.38(8)
O9 Ho1 N4 25.96(8)
O1 Ho1 N4 101.28(8)
O8 Ho1 N4 25.82(8)
O4 Ho1 N4 96.23(8)
O11 Ho1 N4 166.61(8)
N5 Ho1 N4 166.79(7)
O3 Ho1 Zn1 33.58(4)
O2 Ho1 Zn1 33.41(5)
O14 Ho1 Zn1 167.80(6)
O12 Ho1 Zn1 121.90(5)
O9 Ho1 Zn1 95.05(6)
O1 Ho1 Zn1 97.95(5)
O8 Ho1 Zn1 96.19(6)
O4 Ho1 Zn1 98.15(5)
O11 Ho1 Zn1 70.41(5)
N5 Ho1 Zn1 95.76(5)
N4 Ho1 Zn1 96.29(6)
C8 N1 C9 114.9(2)
C8 N1 Zn1 125.31(19)
C9 N1 Zn1 119.7(2)
C12 N2 C11 115.3(3)
C12 N2 Zn1 125.9(2)
C11 N2 Zn1 118.5(2)
O7 N3 O6 121.4(3)
O7 N3 O5 119.5(3)
O6 N3 O5 119.1(3)
O10 N4 O8 122.6(3)
O10 N4 O9 121.3(3)
O8 N4 O9 116.1(3)
O10 N4 Ho1 178.7(3)
O8 N4 Ho1 58.10(15)
O9 N4 Ho1 57.96(14)
O13 N5 O11 123.1(3)
O13 N5 O12 120.8(3)
O11 N5 O12 116.1(2)
O13 N5 Ho1 174.1(2)
O11 N5 Ho1 59.76(14)
O12 N5 Ho1 56.72(13)
C2 O1 C1 116.0(2)
C2 O1 Ho1 116.84(15)
C1 O1 Ho1 126.43(19)
C7 O2 Zn1 126.71(15)
C7 O2 Ho1 123.50(15)
Zn1 O2 Ho1 109.27(8)
C18 O3 Zn1 127.71(16)
C18 O3 Ho1 123.13(16)
Zn1 O3 Ho1 109.15(8)
C17 O4 C19 117.4(2)
C17 O4 Ho1 115.92(15)
C19 O4 Ho1 124.7(2)
N3 O5 Zn1 118.4(2)
N4 O8 Ho1 96.08(18)
N4 O9 Ho1 96.08(17)
N5 O11 Ho1 94.61(16)
N5 O12 Ho1 97.13(16)
O5 Zn1 O2 111.12(9)
O5 Zn1 N1 110.93(10)
O2 Zn1 N1 88.66(9)
O5 Zn1 N2 97.85(10)
O2 Zn1 N2 146.72(9)
N1 Zn1 N2 96.17(10)
O5 Zn1 O3 95.44(10)
O2 Zn1 O3 73.87(7)
N1 Zn1 O3 152.40(9)
N2 Zn1 O3 87.82(9)
O5 Zn1 Ho1 101.13(7)
O2 Zn1 Ho1 37.31(5)
N1 Zn1 Ho1 124.97(7)
N2 Zn1 Ho1 122.83(7)
O3 Zn1 Ho1 37.27(5)

loop_
_geom_bond_atom_site_label_1
_geom_bond_atom_site_label_2
_geom_bond_distance
C1 O1 1.442(3)
C1 H1A 0.9600
C1 H1B 0.9600
C1 H1C 0.9600
C2 C3 1.376(4)
C2 O1 1.390(3)
C2 C7 1.410(4)
C3 C4 1.397(5)
C3 H3 0.9300
C4 C5 1.366(5)
C4 H4 0.9300
C5 C6 1.412(4)
C5 H5 0.9300
C6 C7 1.403(3)
C6 C8 1.444(4)
C7 O2 1.321(3)
C8 N1 1.274(4)
C8 H8 0.9300
C9 N1 1.484(4)
C9 C10 1.485(5)
C9 H9A 0.9700
C9 H9B 0.9700
C10 C11 1.529(5)
C10 H10A 0.9700
C10 H10B 0.9700
C11 N2 1.483(4)
C11 H11A 0.9700
C11 H11B 0.9700
C12 N2 1.275(4)
C12 C13 1.451(4)
C12 H12 0.9300
C13 C18 1.404(4)
C13 C14 1.417(4)
C14 C15 1.363(6)
C14 H14 0.9300
C15 C16 1.403(6)
C15 H15 0.9300
C16 C17 1.378(4)
C16 H16 0.9300
C17 O4 1.387(4)
C17 C18 1.409(4)
C18 O3 1.321(3)
C19 O4 1.440(3)
C19 H19A 0.9600
C19 H19B 0.9600
C19 H19C 0.9600
Ho1 O3 2.2663(19)
Ho1 O2 2.2704(17)
Ho1 O14 2.374(2)
Ho1 O12 2.414(2)
Ho1 O9 2.450(2)
Ho1 O1 2.451(2)
Ho1 O8 2.453(2)
Ho1 O4 2.455(2)
Ho1 O11 2.483(2)
Ho1 N5 2.865(2)
Ho1 N4 2.873(3)
Ho1 Zn1 3.5356(4)
N1 Zn1 2.063(2)
N2 Zn1 2.066(2)
N3 O7 1.222(4)
N3 O6 1.251(4)
N3 O5 1.264(4)
N4 O10 1.209(4)
N4 O8 1.259(4)
N4 O9 1.265(4)
N5 O13 1.220(3)
N5 O11 1.243(3)
N5 O12 1.272(3)
O2 Zn1 2.0626(19)
O3 Zn1 2.0703(17)
O5 Zn1 2.047(2)
